data_1520387
loop_
_publ_author_name
'Rana, Anup'
'Sathish Kumar, B.'
'Panda, Pradeepta K.'

_publ_section_title
;
 \b-Decamethoxysapphyrin and Its N-Benzyl Analogue.
;
_journal_issue 12
_journal_name_full 'Organic letters'
_journal_page_first 3030
_journal_page_last 3033
_journal_paper_doi 10.1021/acs.orglett.5b01306
_journal_volume 17
_journal_year 2015
_chemical_formula_moiety 'C41 H44 N5 O10, C7 H7 O3 S'
_chemical_formula_sum 'C48 H51 N5 O13 S'
_chemical_formula_weight 938.00
_chemical_name_systematic
; 
 ? 
;
_space_group_IT_number 14
_symmetry_cell_setting monoclinic
_symmetry_space_group_name_Hall '-P 2ybc'
_symmetry_space_group_name_H-M 'P 1 21/c 1'
_atom_sites_solution_hydrogens geom
_atom_sites_solution_primary direct
_atom_sites_solution_secondary difmap
_audit_creation_method SHELXL-97
_cell_angle_alpha 90.00
_cell_angle_beta 111.21(3)
_cell_angle_gamma 90.00
_cell_formula_units_Z 4
_cell_length_a 10.656(3)
_cell_length_b 38.925(9)
_cell_length_c 11.435(3)
_cell_measurement_reflns_used 1039
_cell_measurement_temperature 293(2)
_cell_measurement_theta_max 18.7950
_cell_measurement_theta_min 3.0590
_cell_volume 4422(2)
_computing_cell_refinement CrysAlisPro
_computing_data_collection CrysAlisPro
_computing_data_reduction CrysAlisPro
_computing_molecular_graphics
;
 OLEX2: a complete structure solution, refinement and analysis program.
 Dolomanov et al., J. Appl. Cryst. (2009). 42, 339-341
;
_computing_publication_material
;
 OLEX2: a complete structure solution, refinement and analysis program.
 Dolomanov et al., J. Appl. Cryst. (2009). 42, 339-341
;
_computing_structure_refinement 'SHELXL-97 (Sheldrick, 1997)'
_computing_structure_solution 'SHELXS-97 (Sheldrick, 1990)'
_diffrn_ambient_temperature 293(2)
_diffrn_measured_fraction_theta_full 0.998
_diffrn_measured_fraction_theta_max 0.998
_diffrn_measurement_device_type 'Xcalibur, Eos, Gemini'
_diffrn_measurement_method '\w scans'
_diffrn_radiation_monochromator graphite
_diffrn_radiation_source 'fine-focus sealed tube'
_diffrn_radiation_type MoK\a
_diffrn_radiation_wavelength 0.71073
_diffrn_reflns_av_R_equivalents 0.1316
_diffrn_reflns_av_sigmaI/netI 0.2238
_diffrn_reflns_limit_h_max 11
_diffrn_reflns_limit_h_min -12
_diffrn_reflns_limit_k_max 44
_diffrn_reflns_limit_k_min -45
_diffrn_reflns_limit_l_max 12
_diffrn_reflns_limit_l_min -13
_diffrn_reflns_number 16969
_diffrn_reflns_theta_full 24.50
_diffrn_reflns_theta_max 24.50
_diffrn_reflns_theta_min 2.74
_exptl_absorpt_coefficient_mu 0.148
_exptl_absorpt_correction_T_max 0.972
_exptl_absorpt_correction_T_min 0.960
_exptl_absorpt_correction_type multi-scan
_exptl_absorpt_process_details 'SCALE3 ABSPACK'
_exptl_crystal_colour blue
_exptl_crystal_density_diffrn 1.409
_exptl_crystal_density_method 'not measured'
_exptl_crystal_description block
_exptl_crystal_F_000 1976
_exptl_crystal_size_max 0.35
_exptl_crystal_size_mid 0.23
_exptl_crystal_size_min 0.19
_refine_diff_density_max 0.435
_refine_diff_density_min -0.302
_refine_diff_density_rms 0.061
_refine_ls_extinction_method none
_refine_ls_goodness_of_fit_ref 0.980
_refine_ls_hydrogen_treatment mixed
_refine_ls_matrix_type full
_refine_ls_number_parameters 621
_refine_ls_number_reflns 7349
_refine_ls_number_restraints 6
_refine_ls_restrained_S_all 0.984
_refine_ls_R_factor_all 0.2418
_refine_ls_R_factor_gt 0.0854
_refine_ls_shift/su_max 0.000
_refine_ls_shift/su_mean 0.000
_refine_ls_structure_factor_coef Fsqd
_refine_ls_weighting_details 'calc w=1/[\s^2^(Fo^2^)+(0.0455P)^2^+0.0000P] where P=(Fo^2^+2Fc^2^)/3'
_refine_ls_weighting_scheme calc
_refine_ls_wR_factor_gt 0.1505
_refine_ls_wR_factor_ref 0.2325
_reflns_number_gt 2497
_reflns_number_total 7349
_reflns_threshold_expression >2sigma(I)
_cod_data_source_file ol5b01306_si_007.cif
_cod_data_source_block NBzDMSAP.PTSA
_cod_depositor_comments
;
The following automatic conversions were performed:

'_symmetry_cell_setting' value 'Monoclinic' changed to 'monoclinic'
according to
/usr/data/users/saulius/crontab/automatic-downloads/rss-feeds/ACS/lib/dictionaries/cif_core.dic
dictionary named 'cif_core.dic' version 2.4.2 from 2011-04-26.

Automatic conversion script
Id: cif_fix_values 3271 2015-04-21 07:52:19Z andrius 

 Adding full bibliography for 1520385--1520387.cif.
;
_cod_original_sg_symbol_H-M 'P 21/c'
_cod_database_code 1520387

loop_
_symmetry_equiv_pos_as_xyz
'x, y, z'
'-x, y+1/2, -z+1/2'
'-x, -y, -z'
'x, -y-1/2, z-1/2'

loop_
_atom_site_label
_atom_site_type_symbol
_atom_site_fract_x
_atom_site_fract_y
_atom_site_fract_z
_atom_site_U_iso_or_equiv
_atom_site_adp_type
_atom_site_occupancy
_atom_site_symmetry_multiplicity
_atom_site_calc_flag
_atom_site_refinement_flags
S1 S 0.6584(2) 0.08470(6) 0.0241(2) 0.0664(6) Uani 1 1 d .
O8 O 0.5482(5) 0.00634(14) 0.3695(5) 0.0753(16) Uani 1 1 d .
N3 N 0.3961(6) 0.14535(16) 0.0333(5) 0.0504(16) Uani 1 1 d .
N4 N 0.5149(6) 0.09328(15) 0.2770(5) 0.0503(15) Uani 1 1 d .
O7 O 0.2731(5) 0.02645(12) 0.1649(5) 0.0669(14) Uani 1 1 d .
O9 O 0.9429(5) 0.05286(13) 0.6672(5) 0.0740(15) Uani 1 1 d .
N1 N 0.9001(5) 0.16574(14) 0.2464(5) 0.0523(15) Uani 1 1 d .
N2 N 0.6676(6) 0.18494(17) 0.0471(5) 0.0506(15) Uani 1 1 d .
O12 O 0.6413(5) 0.11566(12) 0.0902(5) 0.0701(15) Uani 1 1 d .
O1 O 1.2572(5) 0.18012(13) 0.3423(5) 0.0681(15) Uani 1 1 d .
O10 O 1.1725(5) 0.10180(14) 0.6575(5) 0.0876(18) Uani 1 1 d .
C7 C 0.6245(8) 0.22988(19) -0.0806(6) 0.0539(19) Uani 1 1 d .
O6 O 0.0496(6) 0.13280(14) -0.0412(5) 0.093(2) Uani 1 1 d .
C5 C 0.7885(7) 0.20167(17) 0.0662(6) 0.0480(18) Uani 1 1 d .
O3 O 0.8465(5) 0.25615(13) -0.0110(5) 0.0755(16) Uani 1 1 d .
O5 O 0.1325(5) 0.19504(13) -0.1750(5) 0.0734(15) Uani 1 1 d .
C17 C 0.4996(7) 0.0368(2) 0.3163(6) 0.0540(19) Uani 1 1 d .
C4 C 0.9050(6) 0.18900(18) 0.1631(6) 0.0504(18) Uani 1 1 d .
O4 O 0.5458(5) 0.25380(14) -0.1592(5) 0.0843(18) Uani 1 1 d .
C3 C 1.0436(7) 0.19877(19) 0.1841(7) 0.059(2) Uani 1 1 d .
C20 C 0.8264(7) 0.08475(18) 0.4748(6) 0.0494(18) Uani 1 1 d .
C22 C 1.0421(8) 0.09808(18) 0.5810(6) 0.057(2) Uani 1 1 d .
C14 C 0.2885(7) 0.09894(18) 0.1104(6) 0.0548(19) Uani 1 1 d .
H14 H 0.2037 0.0894 0.0930 0.066 Uiso 1 1 calc R
N5 N 0.8599(6) 0.11054(16) 0.4119(6) 0.0540(17) Uani 1 1 d .
C42 C 0.8036(8) 0.0662(2) 0.1329(7) 0.058(2) Uani 1 1 d .
C8 C 0.5641(7) 0.20149(18) -0.0441(6) 0.0494(18) Uani 1 1 d .
C13 C 0.2886(7) 0.12786(19) 0.0431(6) 0.0510(19) Uani 1 1 d .
C11 C 0.2084(7) 0.16971(19) -0.0984(7) 0.061(2) Uani 1 1 d .
C26 C 0.5599(8) 0.13556(19) 0.4509(7) 0.060(2) Uani 1 1 d .
C18 C 0.5860(7) 0.06655(19) 0.3506(7) 0.0529(19) Uani 1 1 d .
C16 C 0.3825(7) 0.04607(19) 0.2250(6) 0.055(2) Uani 1 1 d .
O13 O 0.6888(5) 0.09226(17) -0.0841(5) 0.113(2) Uani 1 1 d .
C19 C 0.7117(7) 0.06464(17) 0.4426(6) 0.0513(18) Uani 1 1 d .
H19 H 0.7220 0.0457 0.4947 0.062 Uiso 1 1 calc R
C10 C 0.3503(7) 0.17109(18) -0.0545(6) 0.0511(18) Uani 1 1 d .
C2 C 1.1210(7) 0.1817(2) 0.2856(7) 0.060(2) Uani 1 1 d .
O2 O 1.0780(5) 0.21952(15) 0.1065(5) 0.0890(18) Uani 1 1 d .
O11 O 0.5477(5) 0.06115(14) 0.0038(5) 0.0926(18) Uani 1 1 d .
C47 C 0.9270(8) 0.0819(2) 0.1527(6) 0.066(2) Uani 1 1 d .
H47 H 0.9324 0.1004 0.1033 0.079 Uiso 1 1 calc R
C6 C 0.7590(8) 0.23074(19) -0.0124(7) 0.0556(19) Uani 1 1 d .
C12 C 0.1705(8) 0.14446(19) -0.0394(7) 0.061(2) Uani 1 1 d .
C1 C 1.0290(7) 0.16112(18) 0.3263(7) 0.0519(19) Uani 1 1 d .
C43 C 0.7986(9) 0.0382(2) 0.2005(8) 0.073(2) Uani 1 1 d .
H43 H 0.7173 0.0268 0.1847 0.087 Uiso 1 1 calc R
C25 C 0.5383(6) 0.12930(17) 0.3142(6) 0.0546(19) Uani 1 1 d .
H25A H 0.4617 0.1427 0.2625 0.066 Uiso 1 1 calc R
H25B H 0.6167 0.1373 0.2982 0.066 Uiso 1 1 calc R
C23 C 0.9920(7) 0.11821(19) 0.4729(6) 0.0545(19) Uani 1 1 d .
C15 C 0.3913(7) 0.08131(19) 0.1997(6) 0.0479(18) Uani 1 1 d .
C21 C 0.9412(7) 0.07741(19) 0.5860(6) 0.0541(19) Uani 1 1 d .
C9 C 0.4284(7) 0.19426(17) -0.0879(6) 0.0527(19) Uani 1 1 d .
H9 H 0.3788 0.2081 -0.1548 0.063 Uiso 1 1 calc R
C24 C 1.0687(7) 0.14020(19) 0.4281(6) 0.062(2) Uani 1 1 d .
H24 H 1.1605 0.1405 0.4751 0.074 Uiso 1 1 calc R
C44 C 0.9170(10) 0.0261(2) 0.2953(7) 0.073(2) Uani 1 1 d .
H44 H 0.9131 0.0070 0.3430 0.088 Uiso 1 1 calc R
C37 C -0.0656(8) 0.1486(2) -0.1147(8) 0.097(3) Uani 1 1 d .
H37A H -0.0615 0.1725 -0.0932 0.145 Uiso 1 1 calc R
H37B H -0.1411 0.1382 -0.1016 0.145 Uiso 1 1 calc R
H37C H -0.0756 0.1463 -0.2012 0.145 Uiso 1 1 calc R
C45 C 1.0355(9) 0.0420(2) 0.3166(8) 0.073(2) Uani 1 1 d .
C41 C 1.2281(7) 0.0787(2) 0.7589(7) 0.087(3) Uani 1 1 d .
H41A H 1.1742 0.0789 0.8104 0.130 Uiso 1 1 calc R
H41B H 1.3182 0.0857 0.8080 0.130 Uiso 1 1 calc R
H41C H 1.2295 0.0560 0.7270 0.130 Uiso 1 1 calc R
C27 C 0.6505(8) 0.1605(2) 0.5136(8) 0.079(3) Uani 1 1 d .
H27 H 0.7016 0.1720 0.4749 0.095 Uiso 1 1 calc R
C48 C 1.1643(8) 0.0301(2) 0.4205(7) 0.099(3) Uani 1 1 d .
H48A H 1.1425 0.0135 0.4723 0.148 Uiso 1 1 calc R
H48B H 1.2082 0.0495 0.4706 0.148 Uiso 1 1 calc R
H48C H 1.2234 0.0199 0.3838 0.148 Uiso 1 1 calc R
C30 C 0.5006(11) 0.1275(3) 0.6294(8) 0.116(4) Uani 1 1 d .
H30 H 0.4498 0.1162 0.6689 0.139 Uiso 1 1 calc R
C46 C 1.0420(9) 0.0697(2) 0.2468(8) 0.078(3) Uani 1 1 d .
H46 H 1.1242 0.0805 0.2621 0.094 Uiso 1 1 calc R
C32 C 1.3108(8) 0.2035(2) 0.4450(7) 0.089(3) Uani 1 1 d .
H32A H 1.2845 0.2265 0.4164 0.133 Uiso 1 1 calc R
H32B H 1.4073 0.2019 0.4779 0.133 Uiso 1 1 calc R
H32C H 1.2768 0.1978 0.5096 0.133 Uiso 1 1 calc R
C39 C 0.4722(8) -0.02357(19) 0.3293(8) 0.096(3) Uani 1 1 d .
H39A H 0.3868 -0.0209 0.3385 0.144 Uiso 1 1 calc R
H39B H 0.5195 -0.0427 0.3789 0.144 Uiso 1 1 calc R
H39C H 0.4583 -0.0277 0.2427 0.144 Uiso 1 1 calc R
C38 C 0.2663(8) 0.0146(2) 0.0457(7) 0.094(3) Uani 1 1 d .
H38A H 0.2883 0.0330 0.0008 0.141 Uiso 1 1 calc R
H38B H 0.1768 0.0066 -0.0007 0.141 Uiso 1 1 calc R
H38C H 0.3290 -0.0039 0.0562 0.141 Uiso 1 1 calc R
C35 C 0.5678(11) 0.2636(3) -0.2568(10) 0.164(5) Uani 1 1 d U
H35A H 0.6552 0.2740 -0.2320 0.246 Uiso 1 1 calc R
H35B H 0.5005 0.2800 -0.3021 0.246 Uiso 1 1 calc R
H35C H 0.5640 0.2441 -0.3094 0.246 Uiso 1 1 calc R
C28 C 0.6638(9) 0.1683(3) 0.6360(8) 0.107(4) Uani 1 1 d .
H28 H 0.7245 0.1851 0.6796 0.129 Uiso 1 1 calc R
C36 C 0.0863(9) 0.1886(2) -0.3017(7) 0.102(3) Uani 1 1 d .
H36A H 0.1610 0.1832 -0.3266 0.153 Uiso 1 1 calc R
H36B H 0.0404 0.2085 -0.3465 0.153 Uiso 1 1 calc R
H36C H 0.0253 0.1694 -0.3205 0.153 Uiso 1 1 calc R
C31 C 0.4836(8) 0.1193(2) 0.5094(8) 0.078(2) Uani 1 1 d .
H31 H 0.4206 0.1028 0.4667 0.093 Uiso 1 1 calc R
C33 C 1.2123(8) 0.2264(2) 0.1325(7) 0.094(3) Uani 1 1 d .
H33A H 1.2472 0.2398 0.2081 0.140 Uiso 1 1 calc R
H33B H 1.2219 0.2391 0.0642 0.140 Uiso 1 1 calc R
H33C H 1.2612 0.2052 0.1432 0.140 Uiso 1 1 calc R
C34 C 0.8966(9) 0.2561(3) -0.1088(9) 0.130(4) Uani 1 1 d .
H34A H 0.9395 0.2345 -0.1101 0.195 Uiso 1 1 calc R
H34B H 0.9608 0.2744 -0.0959 0.195 Uiso 1 1 calc R
H34C H 0.8237 0.2595 -0.1873 0.195 Uiso 1 1 calc R
C29 C 0.5904(12) 0.1518(3) 0.6929(10) 0.116(4) Uani 1 1 d .
H29 H 0.6013 0.1571 0.7753 0.139 Uiso 1 1 calc R
C40 C 0.8868(8) 0.0613(2) 0.7586(8) 0.095(3) Uani 1 1 d .
H40A H 0.9384 0.0795 0.8111 0.142 Uiso 1 1 calc R
H40B H 0.8885 0.0415 0.8089 0.142 Uiso 1 1 calc R
H40C H 0.7955 0.0688 0.7175 0.142 Uiso 1 1 calc R
H3N H 0.477(6) 0.1369(15) 0.056(5) 0.05(2) Uiso 1 1 d .
H5N H 0.810(6) 0.1183(16) 0.334(5) 0.05(2) Uiso 1 1 d .
H2N H 0.678(6) 0.1589(18) 0.076(5) 0.07(2) Uiso 1 1 d .

loop_
_atom_site_aniso_label
_atom_site_aniso_U_11
_atom_site_aniso_U_22
_atom_site_aniso_U_33
_atom_site_aniso_U_23
_atom_site_aniso_U_13
_atom_site_aniso_U_12
S1 0.0622(14) 0.0642(15) 0.0678(14) 0.0079(13) 0.0174(11) 0.0105(12)
O8 0.069(4) 0.049(4) 0.086(4) 0.014(3) 0.001(3) 0.000(3)
N3 0.037(4) 0.055(4) 0.054(4) 0.010(3) 0.009(3) 0.011(4)
N4 0.061(4) 0.039(4) 0.043(3) 0.002(3) 0.009(3) 0.002(3)
O7 0.072(4) 0.056(3) 0.067(3) -0.009(3) 0.019(3) -0.011(3)
O9 0.081(4) 0.062(4) 0.067(4) 0.022(3) 0.013(3) 0.001(3)
N1 0.055(4) 0.042(4) 0.053(4) 0.006(3) 0.012(3) 0.003(3)
N2 0.047(4) 0.047(4) 0.055(4) 0.009(3) 0.014(3) 0.005(4)
O12 0.072(4) 0.042(3) 0.101(4) 0.005(3) 0.037(3) 0.011(3)
O1 0.046(3) 0.065(4) 0.082(4) 0.004(3) 0.010(3) 0.001(3)
O10 0.065(4) 0.097(5) 0.068(3) 0.021(3) -0.015(3) -0.012(3)
C7 0.061(6) 0.044(5) 0.047(4) 0.007(4) 0.008(4) 0.008(4)
O6 0.051(4) 0.078(4) 0.125(5) 0.038(4) 0.002(3) -0.009(3)
C5 0.057(5) 0.038(4) 0.052(4) 0.003(4) 0.023(4) 0.009(4)
O3 0.065(4) 0.055(4) 0.107(4) 0.015(3) 0.032(3) -0.014(3)
O5 0.066(4) 0.060(4) 0.079(4) 0.020(3) 0.008(3) 0.010(3)
C17 0.057(5) 0.053(5) 0.050(4) 0.015(4) 0.017(4) -0.002(4)
C4 0.039(5) 0.046(5) 0.058(5) -0.004(4) 0.008(4) 0.000(4)
O4 0.074(4) 0.093(4) 0.090(4) 0.048(4) 0.035(3) 0.019(3)
C3 0.052(5) 0.057(5) 0.070(5) 0.007(5) 0.025(4) -0.001(4)
C20 0.051(5) 0.040(5) 0.051(4) 0.005(4) 0.012(4) 0.001(4)
C22 0.060(5) 0.048(5) 0.045(4) 0.019(4) -0.002(4) -0.001(4)
C14 0.055(5) 0.045(5) 0.062(5) 0.002(4) 0.019(4) -0.001(4)
N5 0.050(4) 0.055(4) 0.049(4) 0.012(4) 0.008(3) -0.002(3)
C42 0.070(6) 0.047(5) 0.059(5) -0.002(4) 0.026(4) 0.007(5)
C8 0.050(5) 0.040(5) 0.055(5) 0.016(4) 0.016(4) 0.006(4)
C13 0.040(5) 0.046(5) 0.057(5) 0.005(4) 0.005(4) 0.009(4)
C11 0.050(5) 0.044(5) 0.066(5) 0.014(4) -0.004(4) 0.002(4)
C26 0.060(5) 0.047(5) 0.056(5) 0.000(4) 0.000(4) 0.014(4)
C18 0.058(5) 0.044(5) 0.058(5) -0.004(4) 0.023(4) -0.007(4)
C16 0.054(5) 0.043(5) 0.055(5) -0.010(4) 0.005(4) -0.014(4)
O13 0.104(5) 0.178(7) 0.060(3) 0.041(4) 0.033(3) 0.038(4)
C19 0.053(5) 0.041(5) 0.057(5) 0.003(4) 0.017(4) 0.003(4)
C10 0.044(5) 0.042(5) 0.055(5) -0.002(4) 0.003(4) 0.005(4)
C2 0.046(5) 0.065(6) 0.063(5) 0.004(5) 0.011(4) -0.001(5)
O2 0.058(4) 0.107(5) 0.102(4) 0.042(4) 0.028(3) -0.007(3)
O11 0.069(4) 0.069(4) 0.124(5) -0.016(4) 0.017(3) -0.010(3)
C47 0.074(6) 0.065(6) 0.053(5) 0.013(4) 0.018(4) 0.016(5)
C6 0.058(5) 0.045(5) 0.063(5) 0.004(4) 0.021(4) 0.001(4)
C12 0.050(5) 0.051(5) 0.078(5) 0.015(5) 0.019(4) -0.002(4)
C1 0.043(5) 0.046(5) 0.056(5) 0.004(4) 0.006(4) 0.006(4)
C43 0.084(7) 0.055(6) 0.081(6) -0.009(5) 0.033(5) 0.005(5)
C25 0.049(5) 0.049(5) 0.061(5) -0.002(4) 0.014(4) 0.000(4)
C23 0.055(5) 0.050(5) 0.052(5) -0.002(4) 0.012(4) 0.003(4)
C15 0.049(5) 0.045(5) 0.043(4) -0.006(4) 0.010(4) -0.003(4)
C21 0.061(5) 0.048(5) 0.048(5) 0.003(4) 0.014(4) 0.000(4)
C9 0.053(5) 0.047(5) 0.051(4) 0.008(4) 0.010(4) -0.003(4)
C24 0.049(5) 0.071(6) 0.052(5) 0.010(4) 0.002(4) 0.025(4)
C44 0.094(7) 0.055(6) 0.070(6) 0.011(5) 0.029(5) 0.015(6)
C37 0.068(6) 0.097(8) 0.121(8) 0.020(6) 0.030(6) 0.015(6)
C45 0.077(7) 0.072(7) 0.068(6) 0.000(5) 0.022(5) 0.017(6)
C41 0.066(6) 0.094(7) 0.067(5) 0.025(5) -0.015(4) 0.004(5)
C27 0.062(6) 0.080(7) 0.076(6) -0.019(5) 0.000(4) 0.011(5)
C48 0.110(8) 0.111(8) 0.070(6) 0.007(6) 0.025(5) 0.028(6)
C30 0.160(10) 0.127(9) 0.060(6) 0.004(5) 0.039(5) 0.064(7)
C46 0.085(7) 0.065(6) 0.097(7) 0.021(6) 0.048(6) 0.015(5)
C32 0.076(6) 0.099(7) 0.080(6) -0.011(6) 0.015(5) 0.002(6)
C39 0.098(7) 0.040(5) 0.125(7) 0.015(5) 0.010(6) -0.014(5)
C38 0.107(7) 0.078(7) 0.071(6) -0.007(5) 0.002(5) -0.015(5)
C35 0.156(7) 0.187(7) 0.160(7) 0.033(5) 0.069(5) 0.027(5)
C28 0.094(8) 0.119(9) 0.061(6) -0.039(6) -0.030(5) 0.037(7)
C36 0.149(9) 0.097(8) 0.039(5) 0.001(5) 0.011(5) 0.002(6)
C31 0.101(7) 0.063(6) 0.075(6) 0.002(5) 0.040(5) 0.002(5)
C33 0.083(7) 0.099(7) 0.106(7) 0.004(6) 0.045(6) -0.018(6)
C34 0.108(9) 0.157(11) 0.121(8) 0.061(8) 0.037(7) -0.038(7)
C29 0.160(10) 0.127(9) 0.060(6) 0.004(5) 0.039(5) 0.064(7)
C40 0.117(8) 0.089(7) 0.085(6) 0.014(6) 0.045(6) -0.015(6)

loop_
_atom_type_symbol
_atom_type_description
_atom_type_scat_dispersion_real
_atom_type_scat_dispersion_imag
_atom_type_scat_source
C C 0.0033 0.0016 'International Tables Vol C Tables 4.2.6.8 and 6.1.1.4'
H H 0.0000 0.0000 'International Tables Vol C Tables 4.2.6.8 and 6.1.1.4'
N N 0.0061 0.0033 'International Tables Vol C Tables 4.2.6.8 and 6.1.1.4'
O O 0.0106 0.0060 'International Tables Vol C Tables 4.2.6.8 and 6.1.1.4'
S S 0.1246 0.1234 'International Tables Vol C Tables 4.2.6.8 and 6.1.1.4'

loop_
_geom_angle_atom_site_label_1
_geom_angle_atom_site_label_2
_geom_angle_atom_site_label_3
_geom_angle
O13 S1 O11 115.0(4)
O13 S1 O12 112.9(4)
O11 S1 O12 110.9(3)
O13 S1 C42 106.5(3)
O11 S1 C42 108.3(4)
O12 S1 C42 102.3(3)
C17 O8 C39 120.1(6)
C13 N3 C10 109.5(6)
C13 N3 H3N 123(4)
C10 N3 H3N 123(4)
C15 N4 C18 108.9(6)
C15 N4 C25 122.4(6)
C18 N4 C25 123.2(6)
C16 O7 C38 114.0(6)
C21 O9 C40 116.4(6)
C4 N1 C1 106.2(6)
C8 N2 C5 110.1(6)
C8 N2 H2N 130(3)
C5 N2 H2N 115(3)
C2 O1 C32 113.8(5)
C22 O10 C41 119.2(6)
O4 C7 C6 129.3(7)
O4 C7 C8 119.6(7)
C6 C7 C8 110.3(7)
C12 O6 C37 119.9(6)
N2 C5 C6 107.3(6)
N2 C5 C4 117.3(6)
C6 C5 C4 135.0(7)
C6 O3 C34 116.6(6)
C36 O5 C11 116.4(6)
O8 C17 C16 132.8(7)
O8 C17 C18 118.7(7)
C16 C17 C18 108.3(7)
N1 C4 C5 123.1(6)
N1 C4 C3 111.1(6)
C5 C4 C3 125.8(7)
C7 O4 C35 121.3(7)
C2 C3 O2 130.1(7)
C2 C3 C4 106.5(7)
O2 C3 C4 123.3(7)
N5 C20 C19 130.8(7)
N5 C20 C21 108.2(7)
C19 C20 C21 120.6(7)
O10 C22 C21 132.6(7)
O10 C22 C23 119.1(7)
C21 C22 C23 108.3(7)
C13 C14 C15 131.7(7)
C13 C14 H14 114.1
C15 C14 H14 114.1
C20 N5 C23 108.2(6)
C20 N5 H5N 127(4)
C23 N5 H5N 124(4)
C43 C42 C47 119.4(7)
C43 C42 S1 122.1(7)
C47 C42 S1 118.4(6)
N2 C8 C9 129.0(6)
N2 C8 C7 105.3(6)
C9 C8 C7 125.6(7)
C14 C13 N3 128.8(6)
C14 C13 C12 124.5(7)
N3 C13 C12 106.5(7)
C12 C11 O5 129.5(7)
C12 C11 C10 109.2(7)
O5 C11 C10 120.5(7)
C27 C26 C31 119.9(8)
C27 C26 C25 117.9(8)
C31 C26 C25 122.0(7)
C19 C18 N4 132.5(7)
C19 C18 C17 120.9(7)
N4 C18 C17 106.5(6)
C17 C16 O7 128.6(7)
C17 C16 C15 107.9(7)
O7 C16 C15 123.5(7)
C18 C19 C20 134.1(7)
C18 C19 H19 113.0
C20 C19 H19 113.0
C9 C10 N3 126.2(7)
C9 C10 C11 127.3(7)
N3 C10 C11 106.5(6)
C3 C2 O1 130.9(7)
C3 C2 C1 106.0(7)
O1 C2 C1 123.1(7)
C3 O2 C33 119.0(6)
C46 C47 C42 119.5(8)
C46 C47 H47 120.2
C42 C47 H47 120.2
O3 C6 C7 127.0(7)
O3 C6 C5 125.8(7)
C7 C6 C5 106.9(7)
C11 C12 O6 134.2(7)
C11 C12 C13 108.2(7)
O6 C12 C13 117.6(7)
C24 C1 N1 125.6(7)
C24 C1 C2 124.3(7)
N1 C1 C2 110.1(6)
C42 C43 C44 120.0(8)
C42 C43 H43 120.0
C44 C43 H43 120.0
N4 C25 C26 113.7(6)
N4 C25 H25A 108.8
C26 C25 H25A 108.8
N4 C25 H25B 108.8
C26 C25 H25B 108.8
H25A C25 H25B 107.7
N5 C23 C22 109.0(7)
N5 C23 C24 125.4(7)
C22 C23 C24 125.4(7)
N4 C15 C14 128.8(7)
N4 C15 C16 108.5(6)
C14 C15 C16 122.8(7)
O9 C21 C22 130.1(7)
O9 C21 C20 123.6(7)
C22 C21 C20 106.1(7)
C10 C9 C8 134.1(7)
C10 C9 H9 112.9
C8 C9 H9 112.9
C1 C24 C23 129.6(7)
C1 C24 H24 115.2
C23 C24 H24 115.2
C45 C44 C43 120.2(8)
C45 C44 H44 119.9
C43 C44 H44 119.9
O6 C37 H37A 109.5
O6 C37 H37B 109.5
H37A C37 H37B 109.5
O6 C37 H37C 109.5
H37A C37 H37C 109.5
H37B C37 H37C 109.5
C44 C45 C46 120.2(8)
C44 C45 C48 121.4(9)
C46 C45 C48 118.4(9)
O10 C41 H41A 109.5
O10 C41 H41B 109.5
H41A C41 H41B 109.5
O10 C41 H41C 109.5
H41A C41 H41C 109.5
H41B C41 H41C 109.5
C26 C27 C28 118.4(9)
C26 C27 H27 120.8
C28 C27 H27 120.8
C45 C48 H48A 109.5
C45 C48 H48B 109.5
H48A C48 H48B 109.5
C45 C48 H48C 109.5
H48A C48 H48C 109.5
H48B C48 H48C 109.5
C31 C30 C29 121.1(12)
C31 C30 H30 119.4
C29 C30 H30 119.4
C45 C46 C47 120.5(8)
C45 C46 H46 119.7
C47 C46 H46 119.7
O1 C32 H32A 109.5
O1 C32 H32B 109.5
H32A C32 H32B 109.5
O1 C32 H32C 109.5
H32A C32 H32C 109.5
H32B C32 H32C 109.5
O8 C39 H39A 109.5
O8 C39 H39B 109.5
H39A C39 H39B 109.5
O8 C39 H39C 109.5
H39A C39 H39C 109.5
H39B C39 H39C 109.5
O7 C38 H38A 109.5
O7 C38 H38B 109.5
H38A C38 H38B 109.5
O7 C38 H38C 109.5
H38A C38 H38C 109.5
H38B C38 H38C 109.5
O4 C35 H35A 109.5
O4 C35 H35B 109.5
H35A C35 H35B 109.5
O4 C35 H35C 109.5
H35A C35 H35C 109.5
H35B C35 H35C 109.5
C29 C28 C27 121.3(10)
C29 C28 H28 119.4
C27 C28 H28 119.4
O5 C36 H36A 109.5
O5 C36 H36B 109.5
H36A C36 H36B 109.5
O5 C36 H36C 109.5
H36A C36 H36C 109.5
H36B C36 H36C 109.5
C30 C31 C26 119.7(9)
C30 C31 H31 120.1
C26 C31 H31 120.1
O2 C33 H33A 109.5
O2 C33 H33B 109.5
H33A C33 H33B 109.5
O2 C33 H33C 109.5
H33A C33 H33C 109.5
H33B C33 H33C 109.5
O3 C34 H34A 109.5
O3 C34 H34B 109.5
H34A C34 H34B 109.5
O3 C34 H34C 109.5
H34A C34 H34C 109.5
H34B C34 H34C 109.5
C28 C29 C30 119.6(11)
C28 C29 H29 120.2
C30 C29 H29 120.2
O9 C40 H40A 109.5
O9 C40 H40B 109.5
H40A C40 H40B 109.5
O9 C40 H40C 109.5
H40A C40 H40C 109.5
H40B C40 H40C 109.5

loop_
_geom_bond_atom_site_label_1
_geom_bond_atom_site_label_2
_geom_bond_distance
S1 O13 1.418(5)
S1 O11 1.445(5)
S1 O12 1.469(5)
S1 C42 1.750(8)
O8 C17 1.347(8)
O8 C39 1.398(7)
N3 C13 1.372(8)
N3 C10 1.377(8)
N3 H3N 0.87(6)
N4 C15 1.375(8)
N4 C18 1.380(8)
N4 C25 1.460(8)
O7 C16 1.355(7)
O7 C38 1.416(8)
O9 C21 1.328(8)
O9 C40 1.418(8)
N1 C4 1.329(8)
N1 C1 1.359(7)
N2 C8 1.374(8)
N2 C5 1.388(8)
N2 H2N 1.06(7)
O1 C2 1.360(7)
O1 C32 1.431(8)
O10 C22 1.355(8)
O10 C41 1.416(7)
C7 O4 1.354(7)
C7 C6 1.362(9)
C7 C8 1.415(9)
O6 C12 1.359(8)
O6 C37 1.358(8)
C5 C6 1.408(9)
C5 C4 1.421(8)
O3 C6 1.355(8)
O3 C34 1.403(8)
O5 C36 1.374(7)
O5 C11 1.371(7)
C17 C16 1.355(9)
C17 C18 1.443(9)
C4 C3 1.458(9)
O4 C35 1.278(10)
C3 C2 1.333(9)
C3 O2 1.345(8)
C20 N5 1.357(8)
C20 C19 1.384(8)
C20 C21 1.438(9)
C22 C21 1.361(9)
C22 C23 1.396(8)
C14 C13 1.364(9)
C14 C15 1.380(8)
C14 H14 0.9300
N5 C23 1.359(8)
N5 H5N 0.91(6)
C42 C43 1.350(9)
C42 C47 1.391(9)
C8 C9 1.377(8)
C13 C12 1.426(9)
C11 C12 1.336(9)
C11 C10 1.411(9)
C26 C27 1.374(9)
C26 C31 1.380(9)
C26 C25 1.515(9)
C18 C19 1.374(9)
C16 C15 1.412(9)
C19 H19 0.9300
C10 C9 1.372(8)
C2 C1 1.465(9)
O2 C33 1.379(8)
C47 C46 1.391(9)
C47 H47 0.9300
C1 C24 1.356(8)
C43 C44 1.414(10)
C43 H43 0.9300
C25 H25A 0.9700
C25 H25B 0.9700
C23 C24 1.402(9)
C9 H9 0.9300
C24 H24 0.9300
C44 C45 1.348(10)
C44 H44 0.9300
C37 H37A 0.9600
C37 H37B 0.9600
C37 H37C 0.9600
C45 C46 1.356(10)
C45 C48 1.527(10)
C41 H41A 0.9600
C41 H41B 0.9600
C41 H41C 0.9600
C27 C28 1.389(10)
C27 H27 0.9300
C48 H48A 0.9600
C48 H48B 0.9600
C48 H48C 0.9600
C30 C31 1.356(10)
C30 C29 1.355(13)
C30 H30 0.9300
C46 H46 0.9300
C32 H32A 0.9600
C32 H32B 0.9600
C32 H32C 0.9600
C39 H39A 0.9600
C39 H39B 0.9600
C39 H39C 0.9600
C38 H38A 0.9600
C38 H38B 0.9600
C38 H38C 0.9600
C35 H35A 0.9600
C35 H35B 0.9600
C35 H35C 0.9600
C28 C29 1.345(13)
C28 H28 0.9300
C36 H36A 0.9600
C36 H36B 0.9600
C36 H36C 0.9600
C31 H31 0.9300
C33 H33A 0.9600
C33 H33B 0.9600
C33 H33C 0.9600
C34 H34A 0.9600
C34 H34B 0.9600
C34 H34C 0.9600
C29 H29 0.9300
C40 H40A 0.9600
C40 H40B 0.9600
C40 H40C 0.9600
